data_9015508
loop_
_publ_author_name
'Bindi, L.'

_publ_section_title
;
 Atheneite, [Pd2][As0.75Hg0.25], from Itabira, Minas Gerais, Brazil:
 Crystal structure and revision of the chemical formula
;
_journal_name_full 'The Canadian Mineralogist'
_journal_page_first 1149
_journal_page_last 1155
_journal_paper_doi 10.3749/canmin.48.5.1149
_journal_volume 48
_journal_year 2010
_chemical_compound_source 'Itabira, Minas Gerais, Brazil'
_chemical_formula_sum 'As2.196 Hg0.804 Pd6'
_chemical_name_mineral Atheneite
_space_group_IT_number 189
_symmetry_space_group_name_Hall 'P -6 -2'
_symmetry_space_group_name_H-M 'P -6 2 m'
_cell_angle_alpha 90
_cell_angle_beta 90
_cell_angle_gamma 120
_cell_length_a 6.813
_cell_length_b 6.813
_cell_length_c 3.4892
_cell_formula_units_Z 1
_cell_volume 140.260
_database_code_amcsd 0017797
_exptl_crystal_density_diffrn 11.417
_cod_original_formula_sum 'Pd6 As2.196 Hg.804'
_cod_database_code 9015508

loop_
_space_group_symop_operation_xyz
x,y,z
-x,-x+y,z
-x+y,-x,-z
y,x,-z
-y,x-y,z
x-y,-y,z
x,y,-z
-x,-x+y,-z
-x+y,-x,z
y,x,z
-y,x-y,-z
x-y,-y,-z

loop_
_atom_site_aniso_label
_atom_site_aniso_U_11
_atom_site_aniso_U_22
_atom_site_aniso_U_33
_atom_site_aniso_U_12
_atom_site_aniso_U_13
_atom_site_aniso_U_23
Pd1 0.01260 0.02000 0.03100 0.00990 0.00000 0.00000
Pd2 0.02200 0.05800 0.01600 0.02900 0.00000 0.00000
As1 0.02200 0.02200 0.01100 0.01080 0.00000 0.00000
As2 0.00660 0.00660 0.07300 0.00330 0.00000 0.00000
Hg2 0.00660 0.00660 0.07300 0.00330 0.00000 0.00000

loop_
_atom_site_label
_atom_site_fract_x
_atom_site_fract_y
_atom_site_fract_z
_atom_site_occupancy
_atom_site_U_iso_or_equiv
Pd1 0.74240 0.00000 0.00000 1.00000 0.02030
Pd2 0.39840 0.00000 0.50000 1.00000 0.02800
As1 0.00000 0.00000 0.50000 1.00000 0.01800
As2 0.33333 0.66667 0.00000 0.59800 0.02900
Hg2 0.33333 0.66667 0.00000 0.40200 0.02900

loop_
_cod_related_entry_id
_cod_related_entry_database
_cod_related_entry_code
1 AMCSD 0017797
